data_4345013
loop_
_publ_author_name
'Sapianik, Aleksandr A.'
'Zorina-Tikhonova, Ekaterina N'
'Kiskin, Mikhail A.'
'Samsonenko, Denis G.'
'Kovalenko, Konstantin A.'
'Sidorov, Alexey A.'
'Eremenko, Igor L.'
'Dybtsev, Danil N.'
'Blake, Alexander J.'
'Argent, Stephen P.'
'Schr\"oder, Martin'
'Fedin, Vladimir P.'

_publ_section_title
;
 Rational Synthesis and Investigation of Porous Metal-Organic Framework
 Materials from a Preorganized Heterometallic Carboxylate Building Block.
;
_journal_issue 3
_journal_name_full 'Inorganic chemistry'
_journal_page_first 1599
_journal_page_last 1608
_journal_paper_doi 10.1021/acs.inorgchem.6b02713
_journal_volume 56
_journal_year 2017
_chemical_formula_sum 'C40 H31 Br3 Li2 N4 O14 Zn2'
_chemical_formula_weight 1176.04
_space_group_crystal_system monoclinic
_space_group_IT_number 15
_space_group_name_Hall '-C 2yc'
_space_group_name_H-M_alt 'C 1 2/c 1'
_symmetry_space_group_name_Hall '-C 2yc'
_symmetry_space_group_name_H-M 'C 1 2/c 1'
_atom_sites_solution_hydrogens geom
_atom_sites_solution_primary direct
_atom_sites_solution_secondary difmap
_audit_creation_method SHELXL-2014/7
_cell_angle_alpha 90
_cell_angle_beta 115.411(6)
_cell_angle_gamma 90
_cell_formula_units_Z 4
_cell_length_a 17.8034(9)
_cell_length_b 18.4763(7)
_cell_length_c 17.1568(9)
_cell_measurement_reflns_used 3271
_cell_measurement_temperature 130(2)
_cell_measurement_theta_max 27.17
_cell_measurement_theta_min 3.96
_cell_volume 5097.6(5)
_computing_cell_refinement 'CrysAlisPro 1.171.38.41 (Rigaku OD, 2015)'
_computing_data_collection 'CrysAlisPro 1.171.38.41 (Rigaku OD, 2015)'
_computing_data_reduction 'CrysAlisPro 1.171.38.41 (Rigaku OD, 2015)'
_computing_molecular_graphics 'ShelXle (H\"ubschle, 2011)'
_computing_publication_material 'CIFTAB-2014 (Sheldrick, 2015)'
_computing_structure_refinement 'SHELXL-2014 (Sheldrick, 2015)'
_computing_structure_solution 'SHELXT-2014 (Sheldrick, 2015)'
_diffrn_ambient_temperature 130(2)
_diffrn_detector 'CCD plate'
_diffrn_detector_area_resol_mean 10.6168
_diffrn_detector_type AtlasS2
_diffrn_measured_fraction_theta_full 0.996
_diffrn_measured_fraction_theta_max 0.996
_diffrn_measurement_device 'four-circle diffractometer'
_diffrn_measurement_device_type 'New Xcalibur, AtlasS2'
_diffrn_measurement_method '\w scans'
_diffrn_radiation_monochromator graphite
_diffrn_radiation_probe x-ray
_diffrn_radiation_source 'fine-focus sealed tube'
_diffrn_radiation_type MoK\a
_diffrn_radiation_wavelength 0.71073
_diffrn_reflns_av_R_equivalents 0.0301
_diffrn_reflns_av_unetI/netI 0.0459
_diffrn_reflns_Laue_measured_fraction_full 0.996
_diffrn_reflns_Laue_measured_fraction_max 0.996
_diffrn_reflns_limit_h_max 21
_diffrn_reflns_limit_h_min -16
_diffrn_reflns_limit_k_max 20
_diffrn_reflns_limit_k_min -22
_diffrn_reflns_limit_l_max 20
_diffrn_reflns_limit_l_min -20
_diffrn_reflns_number 12067
_diffrn_reflns_point_group_measured_fraction_full 0.996
_diffrn_reflns_point_group_measured_fraction_max 0.996
_diffrn_reflns_theta_full 25.680
_diffrn_reflns_theta_max 25.680
_diffrn_reflns_theta_min 3.359
_diffrn_source 'sealed X-ray tube'
_exptl_absorpt_coefficient_mu 3.354
_exptl_absorpt_correction_T_max 1.00000
_exptl_absorpt_correction_T_min 0.81699
_exptl_absorpt_correction_type multi-scan
_exptl_absorpt_process_details
;
CrysAlisPro 1.171.38.41 (Rigaku Oxford Diffraction, 2015)
Empirical absorption correction using spherical harmonics,
implemented in SCALE3 ABSPACK scaling algorithm.
;
_exptl_crystal_colour colorless
_exptl_crystal_density_diffrn 1.532
_exptl_crystal_description stick
_exptl_crystal_F_000 2328
_exptl_crystal_size_max 0.49
_exptl_crystal_size_mid 0.06
_exptl_crystal_size_min 0.04
_refine_diff_density_max 1.769
_refine_diff_density_min -0.713
_refine_diff_density_rms 0.110
_refine_ls_extinction_method none
_refine_ls_goodness_of_fit_ref 1.030
_refine_ls_hydrogen_treatment constr
_refine_ls_matrix_type full
_refine_ls_number_parameters 302
_refine_ls_number_reflns 4828
_refine_ls_number_restraints 43
_refine_ls_restrained_S_all 1.074
_refine_ls_R_factor_all 0.0775
_refine_ls_R_factor_gt 0.0606
_refine_ls_shift/su_max 0.000
_refine_ls_shift/su_mean 0.000
_refine_ls_structure_factor_coef Fsqd
_refine_ls_weighting_details 'w=1/[\s^2^(Fo^2^)+(0.1036P)^2^+22.2290P] where P=(Fo^2^+2Fc^2^)/3'
_refine_ls_weighting_scheme calc
_refine_ls_wR_factor_gt 0.1707
_refine_ls_wR_factor_ref 0.1805
_reflns_Friedel_coverage 0.000
_reflns_number_gt 3790
_reflns_number_total 4828
_reflns_threshold_expression >2\s(I)
_cod_data_source_file ic6b02713_si_002.cif
_cod_data_source_block 3
_cod_depositor_comments 'Adding full bibliography for 4345011--4345015.cif.'
_cod_database_code 4345013
_shelx_shelxl_version_number 2014/7
_shelx_space_group_comment
;
The symmetry employed for this shelxl refinement is uniquely defined
by the following loop, which should always be used as a source of
symmetry information in preference to the above space-group names.
They are only intended as comments.
;
_shelx_estimated_absorpt_t_min 0.290
_shelx_estimated_absorpt_t_max 0.878

loop_
_space_group_symop_operation_xyz
'x, y, z'
'-x, y, -z+1/2'
'x+1/2, y+1/2, z'
'-x+1/2, y+1/2, -z+1/2'
'-x, -y, -z'
'x, -y, z-1/2'
'-x+1/2, -y+1/2, -z'
'x+1/2, -y+1/2, z-1/2'

loop_
_atom_site_label
_atom_site_type_symbol
_atom_site_fract_x
_atom_site_fract_y
_atom_site_fract_z
_atom_site_U_iso_or_equiv
_atom_site_adp_type
_atom_site_occupancy
_atom_site_site_symmetry_order
_atom_site_calc_flag
_atom_site_refinement_flags_posn
_atom_site_refinement_flags_adp
_atom_site_refinement_flags_occupancy
_atom_site_disorder_assembly
_atom_site_disorder_group
Li1 Li 0.4226(5) 0.3895(4) 0.2535(4) 0.0269(17) Uani 1 1 d . . . . .
Zn1 Zn 0.25807(3) 0.37637(3) 0.07843(3) 0.0253(2) Uani 1 1 d . . . . .
O11 O 0.53710(18) 0.39169(18) 0.34034(18) 0.0262(7) Uani 1 1 d . . . . .
O12 O 0.65636(19) 0.4045(2) 0.45749(19) 0.0344(8) Uani 1 1 d . . . . .
C11 C 0.5796(3) 0.4151(3) 0.4144(3) 0.0247(10) Uani 1 1 d . . . . .
C12 C 0.5386(3) 0.4598(3) 0.4583(3) 0.0281(10) Uani 1 1 d . . . . .
C13 C 0.4627(3) 0.4389(3) 0.4535(3) 0.0364(12) Uani 1 1 d . . . . .
H13 H 0.4364 0.3968 0.4217 0.044 Uiso 1 1 calc R U . . .
C14 C 0.5765(3) 0.5212(3) 0.5048(3) 0.0341(11) Uani 1 1 d . . . . .
Br1 Br 0.67825(8) 0.56297(7) 0.50995(9) 0.0560(4) Uani 0.5 1 d . . P . .
O21 O 0.2268(2) 0.4617(2) 0.1237(2) 0.0525(11) Uani 1 1 d . . . . .
O22 O 0.3506(2) 0.4693(2) 0.2324(2) 0.0440(10) Uani 1 1 d . . . . .
C21 C 0.2800(3) 0.4925(3) 0.1886(3) 0.0392(13) Uani 1 1 d . . . . .
C22 C 0.2549(3) 0.5633(3) 0.2134(3) 0.0395(13) Uani 1 1 d . . . . .
C23 C 0.2932(4) 0.5856(3) 0.2974(3) 0.0443(14) Uani 1 1 d . . . . .
H23 H 0.3348 0.5561 0.3389 0.053 Uiso 1 1 calc R U . . .
C24 C 0.2723(4) 0.6504(3) 0.3227(3) 0.0409(13) Uani 1 1 d . . . . .
H24 H 0.2994 0.6641 0.3817 0.049 Uiso 1 1 calc R U . . .
C25 C 0.2141(3) 0.6954(3) 0.2656(3) 0.0310(11) Uani 1 1 d . . . . .
C26 C 0.1811(14) 0.6766(14) 0.1714(10) 0.042(3) Uani 0.5 1 d . U P A 1
C27 C 0.2020(15) 0.6141(12) 0.1481(12) 0.037(4) Uani 0.5 1 d . U P A 1
Br2 Br 0.11089(11) 0.73439(9) 0.08025(9) 0.0521(6) Uani 0.3836(19) 1 d . U P A 1
Br3 Br 0.1358(3) 0.5955(2) 0.03080(18) 0.0779(14) Uani 0.264(3) 1 d . U P A 1
Br3' Br 0.2114(9) 0.6197(5) 0.0346(5) 0.089(3) Uani 0.090(2) 1 d . U P A 1
C26' C 0.1682(14) 0.6698(14) 0.1914(10) 0.047(4) Uani 0.5 1 d . U P A 2
H26' H 0.1224 0.6973 0.1523 0.056 Uiso 0.5 1 calc R U P A 2
C27' C 0.1851(15) 0.5982(13) 0.1656(13) 0.049(5) Uani 0.5 1 d . U P A 2
Br4 Br 0.0946(3) 0.5645(2) 0.0570(3) 0.0899(16) Uani 0.262(3) 1 d . U P A 2
C28 C 0.1940(3) 0.7663(3) 0.2951(3) 0.0296(11) Uani 1 1 d . . . . .
O23 O 0.2434(2) 0.78446(18) 0.3720(2) 0.0340(8) Uani 1 1 d . . . . .
O24 O 0.1326(2) 0.80167(19) 0.2467(2) 0.0351(8) Uani 1 1 d . . . . .
N1 N 0.1615(2) 0.3689(2) -0.0400(2) 0.0269(9) Uani 1 1 d . . . . .
C31 C 0.1157(3) 0.3093(3) -0.0712(3) 0.0276(10) Uani 1 1 d . . . . .
H31 H 0.1276 0.2675 -0.0357 0.033 Uiso 1 1 calc R U . . .
C32 C 0.0515(3) 0.3063(3) -0.1535(3) 0.0298(11) Uani 1 1 d . . . . .
H32 H 0.0200 0.2632 -0.1740 0.036 Uiso 1 1 calc R U . . .
C33 C 0.0341(3) 0.3672(3) -0.2053(3) 0.0290(11) Uani 1 1 d . . . . .
C34 C 0.0809(3) 0.4288(3) -0.1723(3) 0.0391(13) Uani 1 1 d . . . . .
H34 H 0.0699 0.4715 -0.2063 0.047 Uiso 1 1 calc R U . . .
C35 C 0.1436(3) 0.4277(3) -0.0898(3) 0.0365(12) Uani 1 1 d . . . . .
H35 H 0.1753 0.4705 -0.0675 0.044 Uiso 1 1 calc R U . . .

loop_
_atom_site_aniso_label
_atom_site_aniso_U_11
_atom_site_aniso_U_22
_atom_site_aniso_U_33
_atom_site_aniso_U_23
_atom_site_aniso_U_13
_atom_site_aniso_U_12
Li1 0.028(4) 0.027(4) 0.016(3) 0.000(3) 0.001(3) 0.003(3)
Zn1 0.0232(3) 0.0243(3) 0.0192(3) -0.0007(2) 0.0003(2) -0.0005(2)
O11 0.0190(15) 0.0347(18) 0.0186(15) -0.0059(13) 0.0022(12) 0.0011(13)
O12 0.0261(18) 0.051(2) 0.0162(15) -0.0067(15) -0.0004(13) 0.0123(16)
C11 0.026(2) 0.027(2) 0.017(2) 0.0039(18) 0.0045(18) 0.0054(19)
C12 0.025(2) 0.036(3) 0.014(2) -0.0021(19) -0.0005(17) 0.004(2)
C13 0.029(3) 0.038(3) 0.034(3) -0.010(2) 0.005(2) -0.006(2)
C14 0.023(2) 0.045(3) 0.032(3) -0.006(2) 0.010(2) -0.002(2)
Br1 0.0431(7) 0.0483(7) 0.0831(9) -0.0188(7) 0.0332(6) -0.0097(6)
O21 0.043(2) 0.051(3) 0.043(2) -0.0234(19) -0.0017(18) 0.0148(19)
O22 0.035(2) 0.040(2) 0.040(2) -0.0122(17) -0.0007(16) 0.0127(17)
C21 0.040(3) 0.034(3) 0.040(3) -0.008(2) 0.013(2) 0.007(2)
C22 0.039(3) 0.034(3) 0.034(3) -0.005(2) 0.004(2) 0.012(2)
C23 0.049(3) 0.038(3) 0.030(3) -0.002(2) 0.002(2) 0.016(3)
C24 0.057(3) 0.036(3) 0.024(2) -0.007(2) 0.013(2) 0.007(3)
C25 0.029(2) 0.034(3) 0.027(2) -0.008(2) 0.009(2) 0.007(2)
C26 0.060(5) 0.044(5) 0.015(5) -0.002(5) 0.010(4) 0.029(4)
C27 0.059(10) 0.038(9) 0.013(6) 0.003(5) 0.013(5) 0.007(7)
Br2 0.0670(11) 0.0489(10) 0.0275(7) 0.0047(6) 0.0081(7) 0.0304(8)
Br3 0.083(2) 0.075(2) 0.0368(14) -0.0215(13) -0.0116(14) 0.0396(19)
Br3' 0.139(7) 0.071(5) 0.034(4) -0.008(3) 0.016(4) 0.050(5)
C26' 0.060(6) 0.046(5) 0.021(7) -0.007(6) 0.004(5) 0.031(5)
C27' 0.056(10) 0.049(11) 0.027(9) -0.013(7) 0.003(6) 0.003(8)
Br4 0.068(2) 0.080(2) 0.067(2) -0.0461(18) -0.0233(16) 0.0273(18)
C28 0.028(2) 0.028(3) 0.030(2) -0.005(2) 0.010(2) 0.000(2)
O23 0.0344(18) 0.0304(19) 0.0291(18) -0.0080(14) 0.0060(15) 0.0022(15)
O24 0.0360(19) 0.0306(19) 0.0324(17) -0.0045(15) 0.0088(15) 0.0079(16)
N1 0.0220(19) 0.029(2) 0.0176(18) -0.0031(16) -0.0029(15) 0.0004(16)
C31 0.024(2) 0.030(3) 0.021(2) 0.0020(19) 0.0028(18) -0.002(2)
C32 0.026(2) 0.028(3) 0.027(2) -0.003(2) 0.0030(19) -0.004(2)
C33 0.025(2) 0.030(3) 0.021(2) -0.0011(19) 0.000(2) 0.003(2)
C34 0.040(3) 0.028(3) 0.030(3) 0.007(2) -0.003(2) -0.006(2)
C35 0.033(3) 0.027(3) 0.029(2) 0.002(2) -0.006(2) -0.008(2)

loop_
_atom_type_symbol
_atom_type_description
_atom_type_scat_dispersion_real
_atom_type_scat_dispersion_imag
_atom_type_scat_source
C C 0.0033 0.0016 'International Tables Vol C Tables 4.2.6.8 and 6.1.1.4'
H H 0.0000 0.0000 'International Tables Vol C Tables 4.2.6.8 and 6.1.1.4'
Li Li -0.0003 0.0001 'International Tables Vol C Tables 4.2.6.8 and 6.1.1.4'
N N 0.0061 0.0033 'International Tables Vol C Tables 4.2.6.8 and 6.1.1.4'
O O 0.0106 0.0060 'International Tables Vol C Tables 4.2.6.8 and 6.1.1.4'
Zn Zn 0.2839 1.4301 'International Tables Vol C Tables 4.2.6.8 and 6.1.1.4'
Br Br -0.2901 2.4595 'International Tables Vol C Tables 4.2.6.8 and 6.1.1.4'

loop_
_geom_angle_atom_site_label_1
_geom_angle_atom_site_label_2
_geom_angle_atom_site_label_3
_geom_angle
_geom_angle_site_symmetry_1
_geom_angle_site_symmetry_3
_geom_angle_publ_flag
Li1 Li1 Zn1 118.9(4) 2_655 . ?
O11 Li1 Li1 43.7(2) 2_655 2_655 ?
O11 Li1 Li1 46.1(2) . 2_655 ?
O11 Li1 Zn1 75.4(2) 2_655 . ?
O11 Li1 Zn1 164.8(4) . . ?
O11 Li1 O11 89.8(4) . 2_655 yes
O22 Li1 Li1 126.2(3) . 2_655 ?
O22 Li1 Zn1 66.6(2) . . ?
O22 Li1 O11 106.0(4) . 2_655 yes
O22 Li1 O11 122.3(4) . . yes
O22 Li1 O24 111.1(4) . 4_545 yes
O24 Li1 Li1 121.2(3) 4_545 2_655 ?
O24 Li1 Zn1 70.5(2) 4_545 . ?
O24 Li1 O11 112.1(4) 4_545 2_655 yes
O24 Li1 O11 113.1(4) 4_545 . yes
O12 Zn1 Li1 75.47(17) 2_655 . ?
O12 Zn1 N1 98.25(14) 2_655 . yes
O21 Zn1 Li1 82.32(18) . . ?
O21 Zn1 O12 107.93(18) . 2_655 yes
O21 Zn1 N1 101.01(15) . . yes
O23 Zn1 Li1 80.20(17) 4_545 . ?
O23 Zn1 O12 122.87(16) 4_545 2_655 yes
O23 Zn1 O21 118.98(18) 4_545 . yes
O23 Zn1 N1 102.63(15) 4_545 . yes
N1 Zn1 Li1 173.61(18) . . ?
Li1 O11 Li1 90.2(3) . 2_655 yes
C11 O11 Li1 123.5(4) . 2_655 ?
C11 O11 Li1 140.3(4) . . ?
C11 O12 Zn1 131.0(3) . 2_655 ?
O11 C11 O12 125.2(4) . . ?
O11 C11 C12 119.3(4) . . ?
O12 C11 C12 115.4(4) . . ?
C13 C12 C11 119.5(4) . . ?
C13 C12 C14 119.3(5) . . ?
C14 C12 C11 121.2(4) . . ?
C12 C13 H13 119.6 . . ?
C12 C13 C14 120.8(5) . 5_666 ?
C14 C13 H13 119.6 5_666 . ?
C12 C14 C13 119.9(5) . 5_666 ?
C12 C14 Br1 124.6(4) . . ?
C13 C14 Br1 115.3(4) 5_666 . ?
C14 Br1 Br3' 162.3(2) . 2_655 ?
C21 O21 Zn1 119.3(3) . . ?
C21 O22 Li1 145.2(4) . . ?
O21 C21 C22 116.5(5) . . ?
O22 C21 O21 124.8(5) . . ?
O22 C21 C22 118.7(5) . . ?
C23 C22 C21 119.2(5) . . ?
C23 C22 C27 118.8(10) . . ?
C27 C22 C21 121.1(9) . . ?
C27' C22 C21 124.2(11) . . ?
C27' C22 C23 114.6(11) . . ?
C22 C23 H23 119.5 . . ?
C22 C23 C24 121.0(5) . . ?
C24 C23 H23 119.5 . . ?
C23 C24 H24 119.0 . . ?
C25 C24 C23 121.9(5) . . ?
C25 C24 H24 119.0 . . ?
C24 C25 C26 117.3(10) . . ?
C24 C25 C28 120.5(4) . . ?
C26' C25 C24 117.1(12) . . ?
C26' C25 C28 121.2(11) . . ?
C28 C25 C26 121.6(10) . . ?
C25 C26 Br2 125.6(15) . . ?
C27 C26 C25 119.6(17) . . ?
C27 C26 Br2 114.8(13) . . ?
C22 C27 Br3 127.5(15) . . ?
C22 C27 Br3' 118.6(14) . . ?
C26 C27 C22 120.1(16) . . ?
C26 C27 Br3 110.8(16) . . ?
C26 C27 Br3' 113.3(12) . . ?
Br3 C27 Br3' 41.6(5) . . ?
Br3' Br3 C27 75.0(7) . . ?
C27 Br3' Br1 130.0(8) . 2_655 ?
Br3 Br3' Br1 133.7(5) . 2_655 ?
Br3 Br3' C27 63.4(8) . . ?
C25 C26' H26' 119.6 . . ?
C25 C26' C27' 120.7(19) . . ?
C27' C26' H26' 119.6 . . ?
C22 C27' C26' 120.7(18) . . ?
C22 C27' Br4 127.0(16) . . ?
C26' C27' Br4 112.3(17) . . ?
O23 C28 C25 114.8(4) . . ?
O24 C28 C25 120.2(4) . . ?
O24 C28 O23 124.9(4) . . ?
C28 O23 Zn1 124.1(3) . 4 ?
C28 O24 Li1 139.5(4) . 4 ?
C31 N1 Zn1 124.5(3) . . ?
C35 N1 Zn1 116.9(3) . . ?
C35 N1 C31 118.5(4) . . ?
N1 C31 H31 118.8 . . ?
N1 C31 C32 122.4(4) . . ?
C32 C31 H31 118.8 . . ?
C31 C32 H32 120.6 . . ?
C33 C32 C31 118.8(4) . . ?
C33 C32 H32 120.6 . . ?
C32 C33 C33 121.3(3) . 2_554 ?
C34 C33 C32 118.5(4) . . ?
C34 C33 C33 120.2(3) . 2_554 ?
C33 C34 H34 120.3 . . ?
C35 C34 C33 119.4(5) . . ?
C35 C34 H34 120.3 . . ?
N1 C35 C34 122.3(5) . . ?
N1 C35 H35 118.8 . . ?
C34 C35 H35 118.8 . . ?

loop_
_geom_bond_atom_site_label_1
_geom_bond_atom_site_label_2
_geom_bond_distance
_geom_bond_site_symmetry_2
_geom_bond_publ_flag
Li1 Li1 2.809(16) 2_655 ?
Li1 Zn1 3.179(7) . ?
Li1 O11 1.942(8) . yes
Li1 O11 2.024(8) 2_655 yes
Li1 O22 1.884(8) . yes
Li1 O24 1.896(9) 4_545 yes
Zn1 O12 1.944(3) 2_655 yes
Zn1 O21 1.941(4) . yes
Zn1 O23 1.904(3) 4_545 yes
Zn1 N1 2.026(3) . yes
O11 Li1 2.024(8) 2_655 ?
O11 C11 1.244(5) . ?
O12 Zn1 1.944(3) 2_655 ?
O12 C11 1.259(5) . ?
C11 C12 1.502(6) . ?
C12 C13 1.373(7) . ?
C12 C14 1.384(7) . ?
C13 H13 0.9500 . ?
C13 C14 1.403(7) 5_666 ?
C14 C13 1.403(7) 5_666 ?
C14 Br1 1.937(5) . ?
Br1 Br3' 2.614(12) 2_655 ?
O21 C21 1.248(6) . ?
O22 C21 1.232(6) . ?
C21 C22 1.501(7) . ?
C22 C23 1.367(7) . ?
C22 C27 1.46(2) . ?
C22 C27' 1.33(3) . ?
C23 H23 0.9500 . ?
C23 C24 1.377(8) . ?
C24 H24 0.9500 . ?
C24 C25 1.362(7) . ?
C25 C26 1.504(17) . ?
C25 C26' 1.27(2) . ?
C25 C28 1.502(7) . ?
C26 C27 1.33(3) . ?
C26 Br2 1.86(2) . ?
C27 Br3 1.88(2) . ?
C27 Br3' 2.027(18) . ?
Br3 Br3' 1.393(15) . ?
Br3' Br1 2.614(12) 2_655 ?
C26' H26' 0.9500 . ?
C26' C27' 1.47(3) . ?
C27' Br4 1.97(2) . ?
C28 O23 1.277(5) . ?
C28 O24 1.238(6) . ?
O23 Zn1 1.904(3) 4 ?
O24 Li1 1.896(9) 4 ?
N1 C31 1.338(6) . ?
N1 C35 1.334(6) . ?
C31 H31 0.9500 . ?
C31 C32 1.384(6) . ?
C32 H32 0.9500 . ?
C32 C33 1.384(7) . ?
C33 C33 1.492(8) 2_554 ?
C33 C34 1.380(7) . ?
C34 H34 0.9500 . ?
C34 C35 1.378(7) . ?
C35 H35 0.9500 . ?
